data_4330330
loop_
_publ_author_name
'Yanmei Chen'
'Lei Li'
'Zhou Chen'
'Yonglu Liu'
'Hailiang Hu'
'Wenqian Chen'
'Wei Liu'
'Yahong Li'
'Tao Lei'
'Yanyuan Cao'
'Zhenghui Kang'
'Miaoshui Lin'
'Wu Li'

_publ_section_title
;
 Metal-Mediated Controllable Creation of Secondary, Tertiary, and
 Quaternary Carbon Centers: A Powerful Strategy for the Synthesis of Iron,
 Cobalt, and Copper Complexes with in Situ Generated Substituted
 1-Pyridineimidazo[1,5-a]pyridine Ligands
;
_journal_name_full 'Inorganic Chemistry'
_journal_page_first 9705
_journal_page_last 9713
_journal_paper_doi 10.1021/ic300949y
_journal_volume 51
_journal_year 2012
_chemical_formula_moiety 'C36 H26 Cl4 Co2 N8'
_chemical_formula_sum 'C36 H26 Cl4 Co2 N8'
_chemical_formula_weight 830.31
_chemical_name_systematic
; 
 ? 
;
_space_group_IT_number 14
_symmetry_cell_setting monoclinic
_symmetry_space_group_name_Hall '-P 2ybc'
_symmetry_space_group_name_H-M 'P 1 21/c 1'
_atom_sites_solution_hydrogens geom
_atom_sites_solution_primary direct
_atom_sites_solution_secondary difmap
_audit_creation_method SHELXL-97
_cell_angle_alpha 90.00
_cell_angle_beta 97.062(3)
_cell_angle_gamma 90.00
_cell_formula_units_Z 2
_cell_length_a 8.6909(3)
_cell_length_b 13.0082(4)
_cell_length_c 15.5753(6)
_cell_measurement_reflns_used 2492
_cell_measurement_temperature 296(2)
_cell_measurement_theta_max 22.77
_cell_measurement_theta_min 2.36
_cell_volume 1747.48(11)
_computing_cell_refinement 'Bruker SAINT'
_computing_data_collection 'Bruker APEX2'
_computing_data_reduction 'Bruker SAINT'
_computing_molecular_graphics 'Bruker SHELXTL'
_computing_publication_material 'Bruker SHELXTL'
_computing_structure_refinement 'SHELXL-97 (Sheldrick, 2008)'
_computing_structure_solution 'SHELXS-97 (Sheldrick, 2008)'
_diffrn_ambient_temperature 296(2)
_diffrn_measured_fraction_theta_full 0.999
_diffrn_measured_fraction_theta_max 0.999
_diffrn_measurement_device_type 'Bruker APEX-II CCD'
_diffrn_measurement_method '\f and \w scans'
_diffrn_radiation_monochromator graphite
_diffrn_radiation_source 'fine-focus sealed tube'
_diffrn_radiation_type MoK\a
_diffrn_radiation_wavelength 0.71073
_diffrn_reflns_av_R_equivalents 0.0427
_diffrn_reflns_av_sigmaI/netI 0.0435
_diffrn_reflns_limit_h_max 11
_diffrn_reflns_limit_h_min -11
_diffrn_reflns_limit_k_max 17
_diffrn_reflns_limit_k_min -17
_diffrn_reflns_limit_l_max 15
_diffrn_reflns_limit_l_min -20
_diffrn_reflns_number 16564
_diffrn_reflns_theta_full 28.23
_diffrn_reflns_theta_max 28.23
_diffrn_reflns_theta_min 2.05
_exptl_absorpt_coefficient_mu 1.295
_exptl_absorpt_correction_T_max 0.8003
_exptl_absorpt_correction_T_min 0.7637
_exptl_absorpt_correction_type multi-scan
_exptl_absorpt_process_details sadabs
_exptl_crystal_colour brown
_exptl_crystal_density_diffrn 1.578
_exptl_crystal_description block
_exptl_crystal_F_000 840
_exptl_crystal_size_max 0.22
_exptl_crystal_size_mid 0.21
_exptl_crystal_size_min 0.18
_refine_diff_density_max 0.386
_refine_diff_density_min -0.204
_refine_diff_density_rms 0.057
_refine_ls_extinction_method none
_refine_ls_goodness_of_fit_ref 1.002
_refine_ls_hydrogen_treatment constr
_refine_ls_matrix_type full
_refine_ls_number_parameters 226
_refine_ls_number_reflns 4315
_refine_ls_number_restraints 0
_refine_ls_restrained_S_all 1.002
_refine_ls_R_factor_all 0.0840
_refine_ls_R_factor_gt 0.0437
_refine_ls_shift/su_max 0.001
_refine_ls_shift/su_mean 0.000
_refine_ls_structure_factor_coef Fsqd
_refine_ls_weighting_details 'calc w=1/[\s^2^(Fo^2^)+(0.0569P)^2^+0.0263P] where P=(Fo^2^+2Fc^2^)/3'
_refine_ls_weighting_scheme calc
_refine_ls_wR_factor_gt 0.1023
_refine_ls_wR_factor_ref 0.1185
_reflns_number_gt 2646
_reflns_number_total 4315
_reflns_threshold_expression >2sigma(I)
_cod_data_source_file ic300949y_L2Co.cif
_cod_data_source_block t
_cod_original_sg_symbol_H-M 'P 21/c'
_cod_database_code 4330330

loop_
_symmetry_equiv_pos_as_xyz
'x, y, z'
'-x, y+1/2, -z+1/2'
'-x, -y, -z'
'x, -y-1/2, z-1/2'

loop_
_atom_site_label
_atom_site_type_symbol
_atom_site_fract_x
_atom_site_fract_y
_atom_site_fract_z
_atom_site_U_iso_or_equiv
_atom_site_adp_type
_atom_site_occupancy
_atom_site_symmetry_multiplicity
_atom_site_calc_flag
_atom_site_refinement_flags
Co1 Co 0.63065(4) 0.25561(3) 0.05061(2) 0.05332(15) Uani 1 1 d .
N2 N 0.7191(2) 0.14518(17) -0.01747(13) 0.0472(5) Uani 1 1 d .
Cl2 Cl 0.77798(9) 0.33514(6) 0.16314(5) 0.0714(2) Uani 1 1 d .
C12 C 0.7060(3) 0.0421(2) -0.01432(15) 0.0456(6) Uani 1 1 d .
Cl1 Cl 0.39125(10) 0.31198(7) -0.00252(6) 0.0846(3) Uani 1 1 d .
C14 C 0.5657(3) 0.0291(2) 0.11980(15) 0.0461(6) Uani 1 1 d .
N4 N 0.5584(3) 0.13089(17) 0.13424(13) 0.0513(6) Uani 1 1 d .
N3 N 0.8875(3) 0.0818(2) -0.09652(13) 0.0549(6) Uani 1 1 d .
C13 C 0.5803(3) -0.0081(2) 0.02859(15) 0.0441(6) Uani 1 1 d .
H13 H 0.6015 -0.0821 0.0315 0.053 Uiso 1 1 calc R
N1 N 0.7654(3) 0.3384(2) -0.04103(16) 0.0657(7) Uani 1 1 d .
C1 C 0.8645(4) 0.2779(3) -0.07813(19) 0.0621(8) Uani 1 1 d .
C6 C 0.8288(3) 0.1696(3) -0.06705(17) 0.0553(7) Uani 1 1 d .
C15 C 0.5472(4) -0.0416(2) 0.18309(18) 0.0615(8) Uani 1 1 d .
H15 H 0.5558 -0.1115 0.1719 0.074 Uiso 1 1 calc R
C11 C 0.8100(3) -0.0016(2) -0.06327(16) 0.0508(7) Uani 1 1 d .
C10 C 0.8493(3) -0.1030(3) -0.08411(18) 0.0642(8) Uani 1 1 d .
H10 H 0.7982 -0.1588 -0.0632 0.077 Uiso 1 1 calc R
C18 C 0.5278(4) 0.1610(3) 0.21260(18) 0.0660(8) Uani 1 1 d .
H18 H 0.5226 0.2311 0.2234 0.079 Uiso 1 1 calc R
C7 C 1.0017(3) 0.0645(3) -0.15051(18) 0.0717(10) Uani 1 1 d .
H7 H 1.0515 0.1190 -0.1741 0.086 Uiso 1 1 calc R
C8 C 1.0375(4) -0.0334(4) -0.1674(2) 0.0819(11) Uani 1 1 d .
H8 H 1.1155 -0.0454 -0.2021 0.098 Uiso 1 1 calc R
C9 C 0.9631(4) -0.1179(3) -0.1353(2) 0.0789(11) Uani 1 1 d .
H9 H 0.9916 -0.1842 -0.1490 0.095 Uiso 1 1 calc R
C2 C 0.9835(4) 0.3179(3) -0.1188(2) 0.0852(11) Uani 1 1 d .
H2 H 1.0524 0.2748 -0.1426 0.102 Uiso 1 1 calc R
C16 C 0.5157(4) -0.0086(3) 0.26366(19) 0.0780(11) Uani 1 1 d .
H16 H 0.5031 -0.0557 0.3072 0.094 Uiso 1 1 calc R
C17 C 0.5036(4) 0.0942(3) 0.27779(19) 0.0756(10) Uani 1 1 d .
H17 H 0.4794 0.1186 0.3306 0.091 Uiso 1 1 calc R
C4 C 0.8939(6) 0.4850(4) -0.0897(3) 0.1005(15) Uani 1 1 d .
H4 H 0.8992 0.5561 -0.0952 0.121 Uiso 1 1 calc R
C5 C 0.7804(5) 0.4398(3) -0.0475(2) 0.0843(11) Uani 1 1 d .
H5 H 0.7118 0.4820 -0.0225 0.101 Uiso 1 1 calc R
C3 C 0.9983(6) 0.4226(4) -0.1234(2) 0.1036(15) Uani 1 1 d .
H3 H 1.0791 0.4512 -0.1493 0.124 Uiso 1 1 calc R

loop_
_atom_site_aniso_label
_atom_site_aniso_U_11
_atom_site_aniso_U_22
_atom_site_aniso_U_33
_atom_site_aniso_U_23
_atom_site_aniso_U_13
_atom_site_aniso_U_12
Co1 0.0579(3) 0.0460(2) 0.0552(2) -0.00281(16) 0.00361(18) 0.00295(18)
N2 0.0488(13) 0.0493(14) 0.0435(11) -0.0007(10) 0.0062(10) -0.0027(10)
Cl2 0.0740(5) 0.0640(5) 0.0749(5) -0.0202(4) 0.0035(4) -0.0045(4)
C12 0.0434(15) 0.0509(16) 0.0410(13) -0.0028(12) -0.0002(11) 0.0019(12)
Cl1 0.0648(5) 0.0776(6) 0.1101(7) 0.0317(5) 0.0058(5) 0.0135(5)
C14 0.0403(14) 0.0517(16) 0.0453(14) 0.0004(12) 0.0013(11) -0.0046(12)
N4 0.0579(14) 0.0514(14) 0.0449(12) -0.0037(10) 0.0069(10) 0.0021(11)
N3 0.0453(13) 0.0794(18) 0.0400(12) 0.0011(11) 0.0051(10) 0.0035(13)
C13 0.0457(14) 0.0396(14) 0.0466(13) -0.0025(11) 0.0037(11) 0.0015(11)
N1 0.0727(17) 0.0561(16) 0.0651(15) 0.0091(13) -0.0039(13) -0.0099(14)
C1 0.063(2) 0.075(2) 0.0460(15) 0.0112(14) -0.0034(14) -0.0183(17)
C6 0.0521(17) 0.070(2) 0.0432(14) 0.0024(13) 0.0031(12) -0.0043(15)
C15 0.069(2) 0.0586(19) 0.0562(17) 0.0068(14) 0.0026(14) -0.0171(15)
C11 0.0466(16) 0.0640(19) 0.0401(13) -0.0047(12) -0.0015(12) 0.0057(14)
C10 0.0579(19) 0.072(2) 0.0595(17) -0.0155(15) -0.0044(14) 0.0169(16)
C18 0.078(2) 0.068(2) 0.0537(17) -0.0136(15) 0.0156(15) -0.0008(17)
C7 0.0487(18) 0.118(3) 0.0497(17) 0.0014(18) 0.0103(14) 0.0054(19)
C8 0.054(2) 0.139(4) 0.0529(18) -0.017(2) 0.0058(15) 0.021(2)
C9 0.065(2) 0.104(3) 0.066(2) -0.026(2) -0.0006(17) 0.028(2)
C2 0.091(3) 0.102(3) 0.063(2) 0.005(2) 0.0124(18) -0.032(2)
C16 0.090(3) 0.096(3) 0.0483(18) 0.0086(18) 0.0102(16) -0.031(2)
C17 0.083(2) 0.098(3) 0.0489(17) -0.0109(18) 0.0181(16) -0.017(2)
C4 0.134(4) 0.081(3) 0.077(3) 0.026(2) -0.024(3) -0.050(3)
C5 0.100(3) 0.062(2) 0.085(2) 0.0139(19) -0.013(2) -0.017(2)
C3 0.119(4) 0.122(4) 0.068(2) 0.016(2) 0.003(2) -0.062(3)

loop_
_atom_type_symbol
_atom_type_description
_atom_type_scat_dispersion_real
_atom_type_scat_dispersion_imag
_atom_type_scat_source
C C 0.0033 0.0016 'International Tables Vol C Tables 4.2.6.8 and 6.1.1.4'
H H 0.0000 0.0000 'International Tables Vol C Tables 4.2.6.8 and 6.1.1.4'
N N 0.0061 0.0033 'International Tables Vol C Tables 4.2.6.8 and 6.1.1.4'
Cl Cl 0.1484 0.1585 'International Tables Vol C Tables 4.2.6.8 and 6.1.1.4'
Co Co 0.3494 0.9721 'International Tables Vol C Tables 4.2.6.8 and 6.1.1.4'

loop_
_geom_angle_atom_site_label_1
_geom_angle_atom_site_label_2
_geom_angle_atom_site_label_3
_geom_angle
_geom_angle_site_symmetry_3
N2 Co1 N4 86.61(8) .
N2 Co1 N1 74.97(10) .
N4 Co1 N1 159.54(10) .
N2 Co1 Cl1 115.83(7) .
N4 Co1 Cl1 97.91(6) .
N1 Co1 Cl1 98.09(7) .
N2 Co1 Cl2 121.14(6) .
N4 Co1 Cl2 93.05(6) .
N1 Co1 Cl2 89.05(7) .
Cl1 Co1 Cl2 122.43(4) .
C6 N2 C12 109.1(2) .
C6 N2 Co1 119.0(2) .
C12 N2 Co1 131.12(17) .
N2 C12 C11 109.1(2) .
N2 C12 C13 121.3(2) .
C11 C12 C13 129.2(2) .
N4 C14 C15 121.8(2) .
N4 C14 C13 118.7(2) .
C15 C14 C13 119.2(3) .
C18 N4 C14 117.3(2) .
C18 N4 Co1 115.1(2) .
C14 N4 Co1 126.77(17) .
C6 N3 C7 131.7(3) .
C6 N3 C11 108.0(2) .
C7 N3 C11 120.3(3) .
C12 C13 C14 115.3(2) .
C12 C13 C13 109.5(2) 3_655
C14 C13 C13 108.4(2) 3_655
C5 N1 C1 118.2(3) .
C5 N1 Co1 126.2(3) .
C1 N1 Co1 113.9(2) .
N1 C1 C2 122.1(3) .
N1 C1 C6 110.9(3) .
C2 C1 C6 127.0(4) .
N2 C6 N3 108.7(3) .
N2 C6 C1 118.4(3) .
N3 C6 C1 132.9(3) .
C14 C15 C16 119.8(3) .
C12 C11 N3 105.2(2) .
C12 C11 C10 135.1(3) .
N3 C11 C10 119.7(3) .
C9 C10 C11 118.8(3) .
N4 C18 C17 123.7(3) .
C8 C7 N3 118.0(3) .
C7 C8 C9 123.1(3) .
C10 C9 C8 120.0(3) .
C3 C2 C1 118.6(4) .
C17 C16 C15 118.6(3) .
C16 C17 C18 118.7(3) .
C3 C4 C5 118.4(4) .
N1 C5 C4 122.7(4) .
C4 C3 C2 119.9(4) .

loop_
_geom_bond_atom_site_label_1
_geom_bond_atom_site_label_2
_geom_bond_distance
_geom_bond_site_symmetry_2
Co1 N2 1.995(2) .
Co1 N4 2.219(2) .
Co1 N1 2.231(3) .
Co1 Cl1 2.2646(9) .
Co1 Cl2 2.2868(8) .
N2 C6 1.337(3) .
N2 C12 1.347(3) .
C12 C11 1.375(4) .
C12 C13 1.499(3) .
C14 N4 1.345(3) .
C14 C15 1.373(4) .
C14 C13 1.521(3) .
N4 C18 1.339(3) .
N3 C6 1.354(4) .
N3 C7 1.396(4) .
N3 C11 1.409(4) .
C13 C13 1.576(5) 3_655
N1 C5 1.330(4) .
N1 C1 1.349(4) .
C1 C2 1.380(5) .
C1 C6 1.457(4) .
C15 C16 1.385(4) .
C11 C10 1.411(4) .
C10 C9 1.358(4) .
C18 C17 1.372(4) .
C7 C8 1.344(5) .
C8 C9 1.399(5) .
C2 C3 1.370(6) .
C16 C17 1.361(5) .
C4 C3 1.368(6) .
C4 C5 1.383(6) .
